data_4349043
loop_
_publ_author_name
'Biewer, Christian'
'Hamacher, Claudia'
'Kaiser, Andre'
'Vogt, Nicolas'
'Sandleben, Aaron'
'Chin, Mason T.'
'Yu, Siqi'
'Vicic, David A.'
'Klein, Axel'

_publ_section_title
;
 Unsymmetrical N-Aryl-1-(pyridin-2-yl)methanimine Ligands in
 Organonickel(II) Complexes: More Than a Blend of 2,2'-Bipyridine and
 N,N-Diaryl-\a-diimines?
;
_journal_issue 24
_journal_name_full 'Inorganic chemistry'
_journal_page_first 12716
_journal_page_last 12727
_journal_paper_doi 10.1021/acs.inorgchem.6b01874
_journal_volume 55
_journal_year 2016
_chemical_formula_moiety 'C22 H20 Br F3 N2 Ni'
_chemical_formula_sum 'C22 H20 Br F3 N2 Ni'
_chemical_formula_weight 508.02
_chemical_name_common '[(2-CF3-PyMa)Ni(Mes)Br]'
_chemical_name_systematic '[(2-CF3-PyMa)Ni(Mes)Br]'
_space_group_crystal_system triclinic
_space_group_IT_number 2
_space_group_name_Hall '-P 1'
_space_group_name_H-M_alt 'P -1'
_atom_sites_solution_hydrogens geom
_audit_creation_method SHELXL-2014/7
_cell_angle_alpha 82.802(6)
_cell_angle_beta 68.130(6)
_cell_angle_gamma 78.740(7)
_cell_formula_units_Z 4
_cell_length_a 11.7586(10)
_cell_length_b 13.3830(11)
_cell_length_c 15.4157(12)
_cell_measurement_reflns_used 33437
_cell_measurement_temperature 293(2)
_cell_measurement_theta_max 26.835
_cell_measurement_theta_min 1.554
_cell_volume 2204.3(3)
_computing_cell_refinement 'X-AREA (STOE & Cie 2001)'
_computing_data_collection 'X-AREA (STOE & Cie 2001)'
_computing_data_reduction 'X-RED (STOE & Cie 2001)'
_computing_molecular_graphics 'DIAMOND (Brandenburg, 2006)'
_computing_publication_material 'WinGX publication routines (Farrugia, 2012)'
_computing_structure_refinement 'SHELXL-2014/7 (Sheldrick, 2014)'
_computing_structure_solution 'SIR-2011 (Burla et al., 2012)'
_diffrn_ambient_temperature 293(2)
_diffrn_measured_fraction_theta_full 1.000
_diffrn_measured_fraction_theta_max 0.990
_diffrn_measurement_device_type 'STOE IPDS II'
_diffrn_measurement_method '\w and \f scans'
_diffrn_radiation_type MoK\a
_diffrn_radiation_wavelength 0.71073
_diffrn_reflns_av_R_equivalents 0.2132
_diffrn_reflns_av_unetI/netI 0.2522
_diffrn_reflns_Laue_measured_fraction_full 1.000
_diffrn_reflns_Laue_measured_fraction_max 0.990
_diffrn_reflns_limit_h_max 14
_diffrn_reflns_limit_h_min -14
_diffrn_reflns_limit_k_max 16
_diffrn_reflns_limit_k_min -16
_diffrn_reflns_limit_l_max 19
_diffrn_reflns_limit_l_min -19
_diffrn_reflns_number 33437
_diffrn_reflns_point_group_measured_fraction_full 1.000
_diffrn_reflns_point_group_measured_fraction_max 0.990
_diffrn_reflns_theta_full 25.242
_diffrn_reflns_theta_max 26.835
_diffrn_reflns_theta_min 1.554
_diffrn_source 'fine-focus sealed tube'
_exptl_absorpt_coefficient_mu 2.727
_exptl_absorpt_correction_T_max 0.7574
_exptl_absorpt_correction_T_min 0.4792
_exptl_absorpt_correction_type numerical
_exptl_absorpt_process_details
;
The absorption correction (X-RED; Stoe & Cie, 2001) 
was performed after optimizing the crystal shape 
using X-SHAPE (Stoe & Cie, 1999).
;
_exptl_crystal_colour violet
_exptl_crystal_density_diffrn 1.531
_exptl_crystal_density_method 'not measured'
_exptl_crystal_description Octothorpe
_exptl_crystal_F_000 1024
_exptl_crystal_size_max 0.1
_exptl_crystal_size_mid 0.1
_exptl_crystal_size_min 0.1
_refine_diff_density_max 0.261
_refine_diff_density_min -0.483
_refine_diff_density_rms 0.055
_refine_ls_extinction_method none
_refine_ls_goodness_of_fit_ref 0.745
_refine_ls_hydrogen_treatment constr
_refine_ls_matrix_type full
_refine_ls_number_parameters 523
_refine_ls_number_reflns 9356
_refine_ls_number_restraints 0
_refine_ls_restrained_S_all 0.745
_refine_ls_R_factor_all 0.2666
_refine_ls_R_factor_gt 0.0463
_refine_ls_shift/su_max 0.001
_refine_ls_shift/su_mean 0.000
_refine_ls_structure_factor_coef Fsqd
_refine_ls_weighting_details 'w=1/[\s^2^(Fo^2^)+(0.0073P)^2^] where P=(Fo^2^+2Fc^2^)/3'
_refine_ls_weighting_scheme calc
_refine_ls_wR_factor_gt 0.0531
_refine_ls_wR_factor_ref 0.0892
_reflns_Friedel_coverage 0.000
_reflns_number_gt 2047
_reflns_number_total 9356
_reflns_threshold_expression 'I > 2\s(I)'
_cod_data_source_file ic6b01874_si_003.cif
_cod_data_source_block shelx
_cod_depositor_comments
;

2020-07-06
Z value and formula fixed to values more according to usual
chemical conventions.                 miguel
;
_cod_original_formula_sum 'C44 H40 Br2 F6 N4 Ni2'
_cod_original_formula_weight 1016.04
_cod_original_formula_moiety 'C44 H40 Br2 F6 N4 Ni2'
_cod_original_formula_units_Z 2
_cod_database_code 4349043
_shelx_shelxl_version_number 2014/7
_shelx_space_group_comment
;
The symmetry employed for this shelxl refinement is uniquely defined
by the following loop, which should always be used as a source of
symmetry information in preference to the above space-group names.
They are only intended as comments.
;

loop_
_space_group_symop_operation_xyz
'x, y, z'
'-x, -y, -z'

loop_
_atom_site_label
_atom_site_type_symbol
_atom_site_fract_x
_atom_site_fract_y
_atom_site_fract_z
_atom_site_U_iso_or_equiv
_atom_site_adp_type
_atom_site_occupancy
_atom_site_site_symmetry_order
_atom_site_calc_flag
_atom_site_refinement_flags_posn
_atom_site_refinement_flags_adp
Br1' Br 0.46909(9) 0.38012(7) 0.22730(7) 0.0982(4) Uani 1 1 d . .
Ni1' Ni 0.58433(11) 0.23083(8) 0.16450(8) 0.0753(4) Uani 1 1 d . .
Br2 Br 0.88361(9) 0.75348(9) 0.19933(6) 0.1076(4) Uani 1 1 d . .
Ni2 Ni 0.92170(10) 0.73983(9) 0.33579(8) 0.0774(4) Uani 1 1 d . .
N1' N 0.6803(7) 0.1084(5) 0.1038(5) 0.069(2) Uani 1 1 d . .
N2 N 0.7560(7) 0.7084(5) 0.4193(5) 0.079(2) Uani 1 1 d . .
N1 N 0.9510(8) 0.7278(5) 0.4516(5) 0.074(2) Uani 1 1 d . .
N2' N 0.7221(6) 0.2933(6) 0.0678(4) 0.074(2) Uani 1 1 d . .
F1' F 0.8223(6) 0.3027(5) 0.2092(4) 0.147(2) Uani 1 1 d . .
F2' F 0.9741(5) 0.2888(5) 0.0793(4) 0.132(2) Uani 1 1 d . .
C11' C 0.7379(9) 0.3981(8) 0.0549(6) 0.070(3) Uani 1 1 d . .
F2 F 0.7095(6) 0.4944(5) 0.4926(5) 0.148(3) Uani 1 1 d . .
C36 C 1.1152(10) 0.8616(8) 0.2429(6) 0.081(3) Uani 1 1 d . .
F3 F 0.8321(7) 0.5072(4) 0.3527(5) 0.150(2) Uani 1 1 d . .
C34' C 0.3006(10) 0.0446(7) 0.3976(7) 0.084(3) Uani 1 1 d . .
C31' C 0.4656(8) 0.1583(6) 0.2576(6) 0.072(2) Uani 1 1 d . .
F3' F 0.9565(6) 0.4020(5) 0.1686(4) 0.148(2) Uani 1 1 d . .
C11 C 0.6528(10) 0.7003(11) 0.3954(6) 0.082(3) Uani 1 1 d . .
C31 C 1.0851(8) 0.7671(8) 0.2641(5) 0.075(3) Uani 1 1 d . .
F1 F 0.6860(7) 0.4233(5) 0.3871(5) 0.180(3) Uani 1 1 d . .
C33' C 0.4003(11) 0.0676(7) 0.4091(6) 0.093(3) Uani 1 1 d . .
H33' H 0.4133 0.0446 0.4647 0.111 Uiso 1 1 calc R U
C35' C 0.2778(8) 0.0800(7) 0.3174(7) 0.078(3) Uani 1 1 d . .
H35' H 0.2073 0.0675 0.3093 0.094 Uiso 1 1 calc R U
C1 C 0.7453(9) 0.6956(6) 0.5040(8) 0.084(3) Uani 1 1 d . .
H1 H 0.6713 0.6817 0.5499 0.100 Uiso 1 1 calc R U
C1' C 0.7997(8) 0.2286(7) 0.0115(6) 0.077(3) Uani 1 1 d . .
H1' H 0.8647 0.2497 -0.0397 0.092 Uiso 1 1 calc R U
C33 C 1.2993(10) 0.7018(10) 0.1819(6) 0.102(4) Uani 1 1 d . .
H33 H 1.3625 0.6467 0.1616 0.123 Uiso 1 1 calc R U
C2 C 0.8505(9) 0.7030(6) 0.5288(6) 0.070(2) Uani 1 1 d . .
C12' C 0.8172(10) 0.4290(10) 0.0897(7) 0.085(3) Uani 1 1 d . .
C16 C 0.5805(11) 0.7859(9) 0.3754(6) 0.100(3) Uani 1 1 d . .
H16 H 0.5962 0.8503 0.3795 0.120 Uiso 1 1 calc R U
C4 C 0.9634(11) 0.6981(7) 0.6299(7) 0.101(3) Uani 1 1 d . .
H4 H 0.9684 0.6875 0.6893 0.121 Uiso 1 1 calc R U
C36' C 0.3629(10) 0.1362(7) 0.2462(7) 0.079(3) Uani 1 1 d . .
C38' C 0.2095(9) -0.0149(7) 0.4697(6) 0.127(4) Uani 1 1 d . .
H38A H 0.1460 -0.0223 0.4470 0.190 Uiso 1 1 calc R U
H38B H 0.2516 -0.0811 0.4818 0.190 Uiso 1 1 calc R U
H38C H 0.1724 0.0207 0.5265 0.190 Uiso 1 1 calc R U
C39' C 0.3329(8) 0.1754(7) 0.1597(6) 0.117(3) Uani 1 1 d . .
H39A H 0.2585 0.1527 0.1636 0.176 Uiso 1 1 calc R U
H39B H 0.3208 0.2486 0.1553 0.176 Uiso 1 1 calc R U
H39C H 0.4003 0.1497 0.1053 0.176 Uiso 1 1 calc R U
C3' C 0.8658(9) 0.0473(8) -0.0248(6) 0.091(3) Uani 1 1 d . .
H3' H 0.9359 0.0606 -0.0756 0.109 Uiso 1 1 calc R U
C12 C 0.6340(11) 0.6045(11) 0.3858(7) 0.092(3) Uani 1 1 d . .
C15 C 0.4829(12) 0.7756(12) 0.3487(7) 0.122(4) Uani 1 1 d . .
H15 H 0.4298 0.8328 0.3375 0.147 Uiso 1 1 calc R U
C4' C 0.8406(10) -0.0505(9) -0.0008(8) 0.107(4) Uani 1 1 d . .
H4' H 0.8936 -0.1042 -0.0356 0.128 Uiso 1 1 calc R U
C2' C 0.7860(8) 0.1246(8) 0.0274(6) 0.071(2) Uani 1 1 d . .
C16' C 0.6726(9) 0.4675(9) 0.0101(7) 0.097(3) Uani 1 1 d . .
H16' H 0.6193 0.4455 -0.0127 0.117 Uiso 1 1 calc R U
C39 C 1.0119(8) 0.9531(7) 0.2761(6) 0.110(3) Uani 1 1 d . .
H39D H 1.0464 1.0152 0.2561 0.165 Uiso 1 1 calc R U
H39E H 0.9497 0.9534 0.2497 0.165 Uiso 1 1 calc R U
H39F H 0.9751 0.9482 0.3431 0.165 Uiso 1 1 calc R U
C6 C 1.0518(9) 0.7398(7) 0.4651(7) 0.095(3) Uani 1 1 d . .
H6 H 1.1181 0.7592 0.4141 0.114 Uiso 1 1 calc R U
C32 C 1.1768(9) 0.6818(8) 0.2334(6) 0.086(3) Uani 1 1 d . .
C17' C 0.8917(12) 0.3561(11) 0.1375(9) 0.105(4) Uani 1 1 d . .
C6' C 0.6589(9) 0.0131(8) 0.1254(6) 0.096(3) Uani 1 1 d . .
H6' H 0.5892 0.0001 0.1766 0.115 Uiso 1 1 calc R U
C5 C 1.0624(10) 0.7243(7) 0.5530(8) 0.108(3) Uani 1 1 d . .
H5 H 1.1356 0.7315 0.5599 0.129 Uiso 1 1 calc R U
C35 C 1.2371(11) 0.8788(9) 0.1927(6) 0.100(4) Uani 1 1 d . .
H35 H 1.2560 0.9447 0.1809 0.120 Uiso 1 1 calc R U
C3 C 0.8570(9) 0.6882(6) 0.6160(6) 0.087(3) Uani 1 1 d . .
H3 H 0.7889 0.6713 0.6668 0.104 Uiso 1 1 calc R U
C14 C 0.4661(14) 0.6775(16) 0.3390(9) 0.142(6) Uani 1 1 d . .
H14 H 0.4026 0.6702 0.3193 0.171 Uiso 1 1 calc R U
C17 C 0.7114(15) 0.5076(12) 0.4039(11) 0.128(5) Uani 1 1 d . .
C32' C 0.4869(9) 0.1245(7) 0.3418(7) 0.087(3) Uani 1 1 d . .
C15' C 0.6843(12) 0.5678(10) -0.0017(8) 0.131(4) Uani 1 1 d . .
H15' H 0.6420 0.6140 -0.0340 0.158 Uiso 1 1 calc R U
C13 C 0.5382(16) 0.5946(12) 0.3574(9) 0.135(5) Uani 1 1 d . .
H13 H 0.5244 0.5302 0.3512 0.162 Uiso 1 1 calc R U
C38 C 1.4581(8) 0.8193(8) 0.1087(6) 0.144(4) Uani 1 1 d . .
H38D H 1.4561 0.8918 0.1022 0.216 Uiso 1 1 calc R U
H38E H 1.5110 0.7884 0.1427 0.216 Uiso 1 1 calc R U
H38F H 1.4895 0.7924 0.0478 0.216 Uiso 1 1 calc R U
C14' C 0.7601(13) 0.5990(9) 0.0352(10) 0.136(5) Uani 1 1 d . .
H14' H 0.7662 0.6679 0.0298 0.164 Uiso 1 1 calc R U
C5' C 0.7373(11) -0.0687(8) 0.0742(8) 0.106(3) Uani 1 1 d . .
H5' H 0.7195 -0.1347 0.0909 0.127 Uiso 1 1 calc R U
C34 C 1.3283(11) 0.7961(11) 0.1613(7) 0.095(4) Uani 1 1 d . .
C37 C 1.1488(9) 0.5733(7) 0.2532(6) 0.120(3) Uani 1 1 d . .
H37A H 1.2239 0.5264 0.2262 0.180 Uiso 1 1 calc R U
H37B H 1.1155 0.5586 0.3196 0.180 Uiso 1 1 calc R U
H37C H 1.0894 0.5663 0.2262 0.180 Uiso 1 1 calc R U
C37' C 0.5993(9) 0.1471(8) 0.3567(6) 0.120(3) Uani 1 1 d . .
H37D H 0.5992 0.1188 0.4172 0.181 Uiso 1 1 calc R U
H37E H 0.6735 0.1171 0.3091 0.181 Uiso 1 1 calc R U
H37F H 0.5965 0.2196 0.3534 0.181 Uiso 1 1 calc R U
C13' C 0.8291(10) 0.5301(12) 0.0811(9) 0.123(4) Uani 1 1 d . .
H13' H 0.8811 0.5524 0.1049 0.147 Uiso 1 1 calc R U

loop_
_atom_site_aniso_label
_atom_site_aniso_U_11
_atom_site_aniso_U_22
_atom_site_aniso_U_33
_atom_site_aniso_U_23
_atom_site_aniso_U_13
_atom_site_aniso_U_12
Br1' 0.0904(7) 0.0808(8) 0.0976(8) -0.0117(6) -0.0022(6) -0.0143(6)
Ni1' 0.0783(8) 0.0722(9) 0.0668(7) -0.0023(7) -0.0147(6) -0.0160(7)
Br2 0.0966(8) 0.1592(11) 0.0706(7) 0.0071(7) -0.0292(6) -0.0390(7)
Ni2 0.0738(8) 0.0893(10) 0.0646(7) -0.0018(7) -0.0187(6) -0.0168(7)
N1' 0.081(5) 0.045(5) 0.073(5) -0.007(4) -0.022(4) -0.005(4)
N2 0.082(6) 0.080(5) 0.064(5) -0.011(5) -0.008(5) -0.019(5)
N1 0.097(6) 0.077(5) 0.053(5) 0.010(4) -0.033(5) -0.022(5)
N2' 0.080(5) 0.068(5) 0.064(5) -0.004(4) -0.012(4) -0.015(4)
F1' 0.141(6) 0.179(6) 0.120(5) 0.039(5) -0.050(4) -0.051(5)
F2' 0.119(5) 0.136(5) 0.151(5) -0.048(4) -0.063(4) 0.008(4)
C11' 0.068(7) 0.064(7) 0.067(6) -0.006(6) -0.008(5) -0.012(6)
F2 0.192(7) 0.109(5) 0.135(5) 0.017(5) -0.058(5) -0.019(4)
C36 0.093(8) 0.073(8) 0.073(7) -0.012(6) -0.028(6) -0.001(7)
F3 0.136(5) 0.110(5) 0.166(6) -0.015(4) -0.014(5) -0.010(5)
C34' 0.100(9) 0.071(7) 0.068(7) 0.002(6) -0.018(7) -0.016(6)
C31' 0.075(7) 0.073(6) 0.057(6) -0.003(5) -0.008(5) -0.019(5)
F3' 0.144(5) 0.170(6) 0.168(6) -0.040(5) -0.084(5) -0.038(5)
C11 0.064(8) 0.106(10) 0.068(6) -0.027(7) -0.003(5) -0.020(8)
C31 0.059(6) 0.079(7) 0.066(6) 0.006(6) -0.002(5) -0.013(6)
F1 0.227(8) 0.113(5) 0.222(8) -0.016(5) -0.087(6) -0.064(5)
C33' 0.111(9) 0.091(8) 0.063(7) 0.005(6) -0.020(7) -0.014(7)
C35' 0.079(7) 0.071(7) 0.076(7) -0.017(6) -0.008(6) -0.022(6)
C1 0.071(7) 0.085(7) 0.092(8) -0.011(7) -0.019(6) -0.023(5)
C1' 0.073(7) 0.078(7) 0.064(6) -0.003(6) -0.007(5) -0.013(6)
C33 0.083(9) 0.131(11) 0.078(7) -0.011(7) -0.023(6) 0.011(8)
C2 0.072(7) 0.068(6) 0.058(6) -0.001(5) -0.013(5) -0.001(5)
C12' 0.076(8) 0.076(8) 0.102(8) -0.010(7) -0.025(6) -0.022(7)
C16 0.085(8) 0.110(10) 0.091(7) -0.022(7) -0.027(6) 0.019(8)
C4 0.113(9) 0.135(9) 0.065(7) -0.002(6) -0.048(7) -0.010(8)
C36' 0.092(8) 0.071(7) 0.077(7) -0.008(6) -0.031(7) -0.014(6)
C38' 0.122(8) 0.114(8) 0.097(7) 0.031(6) 0.007(6) -0.026(7)
C39' 0.112(8) 0.151(9) 0.101(8) 0.016(7) -0.045(7) -0.051(7)
C3' 0.094(7) 0.082(8) 0.092(7) -0.034(7) -0.028(6) 0.005(7)
C12 0.085(9) 0.110(11) 0.084(7) 0.004(7) -0.031(6) -0.025(8)
C15 0.087(9) 0.180(15) 0.083(7) -0.009(9) -0.033(6) 0.023(10)
C4' 0.090(9) 0.090(9) 0.141(10) -0.038(8) -0.046(7) 0.013(8)
C2' 0.081(7) 0.076(8) 0.058(6) 0.004(6) -0.029(5) -0.014(6)
C16' 0.093(8) 0.078(8) 0.112(8) 0.004(7) -0.032(6) -0.008(7)
C39 0.110(8) 0.107(8) 0.093(7) 0.001(6) -0.016(6) -0.019(7)
C6 0.101(8) 0.125(9) 0.072(7) 0.017(6) -0.036(6) -0.048(7)
C32 0.066(7) 0.115(10) 0.068(6) -0.010(6) -0.014(5) -0.013(7)
C17' 0.100(10) 0.119(11) 0.111(10) -0.031(9) -0.043(9) -0.024(9)
C6' 0.089(7) 0.087(8) 0.105(8) 0.001(7) -0.030(6) -0.012(7)
C5 0.104(8) 0.129(9) 0.094(8) 0.016(7) -0.047(7) -0.016(7)
C35 0.098(9) 0.136(11) 0.068(7) -0.012(7) -0.014(6) -0.050(8)
C3 0.099(8) 0.100(8) 0.059(6) 0.015(6) -0.029(6) -0.024(6)
C14 0.125(12) 0.215(19) 0.121(10) -0.019(13) -0.067(9) -0.051(14)
C17 0.134(13) 0.096(12) 0.134(12) -0.029(11) -0.014(11) -0.023(11)
C32' 0.091(8) 0.093(8) 0.066(7) -0.004(6) -0.015(6) -0.016(6)
C15' 0.140(11) 0.072(10) 0.170(12) 0.023(8) -0.046(9) -0.027(8)
C13 0.149(14) 0.149(14) 0.118(10) 0.005(10) -0.046(10) -0.062(11)
C38 0.082(7) 0.229(13) 0.104(8) -0.006(8) -0.004(6) -0.046(8)
C14' 0.116(11) 0.075(9) 0.188(14) -0.039(9) 0.000(9) -0.036(9)
C5' 0.112(9) 0.064(7) 0.149(10) -0.006(8) -0.059(8) -0.005(7)
C34 0.077(9) 0.135(11) 0.078(7) 0.001(8) -0.024(6) -0.040(9)
C37 0.136(9) 0.083(7) 0.121(8) 0.004(7) -0.032(7) -0.011(7)
C37' 0.119(9) 0.158(10) 0.092(7) 0.031(6) -0.049(7) -0.041(8)
C13' 0.090(9) 0.124(12) 0.161(11) -0.027(10) -0.047(8) -0.017(9)

loop_
_atom_type_symbol
_atom_type_description
_atom_type_scat_dispersion_real
_atom_type_scat_dispersion_imag
_atom_type_scat_source
C C 0.0033 0.0016 'International Tables Vol C Tables 4.2.6.8 and 6.1.1.4'
H H 0.0000 0.0000 'International Tables Vol C Tables 4.2.6.8 and 6.1.1.4'
N N 0.0061 0.0033 'International Tables Vol C Tables 4.2.6.8 and 6.1.1.4'
F F 0.0171 0.0103 'International Tables Vol C Tables 4.2.6.8 and 6.1.1.4'
Ni Ni 0.3393 1.1124 'International Tables Vol C Tables 4.2.6.8 and 6.1.1.4'
Br Br -0.2901 2.4595 'International Tables Vol C Tables 4.2.6.8 and 6.1.1.4'

loop_
_geom_angle_atom_site_label_1
_geom_angle_atom_site_label_2
_geom_angle_atom_site_label_3
_geom_angle
C31' Ni1' N1' 92.9(3)
C31' Ni1' N2' 173.8(4)
N1' Ni1' N2' 82.0(3)
C31' Ni1' Br1' 89.1(2)
N1' Ni1' Br1' 176.2(2)
N2' Ni1' Br1' 96.2(2)
C31 Ni2 N1 92.6(4)
C31 Ni2 N2 175.3(4)
N1 Ni2 N2 82.8(4)
C31 Ni2 Br2 88.4(3)
N1 Ni2 Br2 179.0(3)
N2 Ni2 Br2 96.2(3)
C6' N1' C2' 117.2(8)
C6' N1' Ni1' 128.9(7)
C2' N1' Ni1' 114.0(6)
C1 N2 C11 118.5(8)
C1 N2 Ni2 112.8(8)
C11 N2 Ni2 128.7(7)
C6 N1 C2 118.4(8)
C6 N1 Ni2 128.3(7)
C2 N1 Ni2 113.3(7)
C1' N2' C11' 120.0(7)
C1' N2' Ni1' 112.3(6)
C11' N2' Ni1' 127.6(5)
C16' C11' C12' 120.5(10)
C16' C11' N2' 120.2(10)
C12' C11' N2' 119.4(10)
C31 C36 C35 122.4(9)
C31 C36 C39 118.4(10)
C35 C36 C39 119.1(10)
C33' C34' C35' 118.9(10)
C33' C34' C38' 123.5(10)
C35' C34' C38' 117.6(11)
C36' C31' C32' 119.0(9)
C36' C31' Ni1' 123.5(8)
C32' C31' Ni1' 117.5(8)
C16 C11 C12 121.2(11)
C16 C11 N2 120.3(12)
C12 C11 N2 118.4(12)
C36 C31 C32 119.9(9)
C36 C31 Ni2 123.9(8)
C32 C31 Ni2 116.2(8)
C34' C33' C32' 124.1(10)
C34' C33' H33' 117.9
C32' C33' H33' 117.9
C34' C35' C36' 119.5(9)
C34' C35' H35' 120.2
C36' C35' H35' 120.2
N2 C1 C2 118.7(10)
N2 C1 H1 120.6
C2 C1 H1 120.6
N2' C1' C2' 119.4(8)
N2' C1' H1' 120.3
C2' C1' H1' 120.3
C34 C33 C32 123.3(11)
C34 C33 H33 118.4
C32 C33 H33 118.4
C3 C2 N1 120.9(9)
C3 C2 C1 126.7(10)
N1 C2 C1 112.4(9)
C13' C12' C11' 119.8(11)
C13' C12' C17' 117.8(12)
C11' C12' C17' 122.4(11)
C11 C16 C15 119.0(12)
C11 C16 H16 120.5
C15 C16 H16 120.5
C3 C4 C5 118.0(9)
C3 C4 H4 121.0
C5 C4 H4 121.0
C31' C36' C35' 121.4(9)
C31' C36' C39' 120.8(9)
C35' C36' C39' 117.7(9)
C34' C38' H38A 109.5
C34' C38' H38B 109.5
H38A C38' H38B 109.5
C34' C38' H38C 109.5
H38A C38' H38C 109.5
H38B C38' H38C 109.5
C36' C39' H39A 109.5
C36' C39' H39B 109.5
H39A C39' H39B 109.5
C36' C39' H39C 109.5
H39A C39' H39C 109.5
H39B C39' H39C 109.5
C2' C3' C4' 118.7(10)
C2' C3' H3' 120.7
C4' C3' H3' 120.7
C11 C12 C13 119.6(12)
C11 C12 C17 124.1(13)
C13 C12 C17 116.2(15)
C16 C15 C14 118.7(13)
C16 C15 H15 120.7
C14 C15 H15 120.7
C5' C4' C3' 119.9(10)
C5' C4' H4' 120.1
C3' C4' H4' 120.1
C3' C2' N1' 122.7(9)
C3' C2' C1' 125.1(10)
N1' C2' C1' 112.2(8)
C15' C16' C11' 121.3(11)
C15' C16' H16' 119.3
C11' C16' H16' 119.3
C36 C39 H39D 109.5
C36 C39 H39E 109.5
H39D C39 H39E 109.5
C36 C39 H39F 109.5
H39D C39 H39F 109.5
H39E C39 H39F 109.5
N1 C6 C5 122.3(9)
N1 C6 H6 118.8
C5 C6 H6 118.8
C31 C32 C33 116.4(10)
C31 C32 C37 122.6(9)
C33 C32 C37 121.0(10)
F3' C17' F1' 107.6(11)
F3' C17' F2' 105.5(10)
F1' C17' F2' 106.6(11)
F3' C17' C12' 112.4(11)
F1' C17' C12' 112.8(11)
F2' C17' C12' 111.4(10)
N1' C6' C5' 122.5(10)
N1' C6' H6' 118.8
C5' C6' H6' 118.8
C4 C5 C6 119.6(10)
C4 C5 H5 120.2
C6 C5 H5 120.2
C34 C35 C36 118.5(10)
C34 C35 H35 120.8
C36 C35 H35 120.8
C2 C3 C4 120.8(9)
C2 C3 H3 119.6
C4 C3 H3 119.6
C13 C14 C15 121.8(16)
C13 C14 H14 119.1
C15 C14 H14 119.1
F1 C17 F3 105.4(11)
F1 C17 F2 105.5(13)
F3 C17 F2 103.2(13)
F1 C17 C12 116.9(14)
F3 C17 C12 111.2(12)
F2 C17 C12 113.4(11)
C31' C32' C33' 116.9(9)
C31' C32' C37' 120.6(9)
C33' C32' C37' 122.5(10)
C16' C15' C14' 118.2(13)
C16' C15' H15' 120.9
C14' C15' H15' 120.9
C14 C13 C12 119.6(15)
C14 C13 H13 120.2
C12 C13 H13 120.2
C34 C38 H38D 109.5
C34 C38 H38E 109.5
H38D C38 H38E 109.5
C34 C38 H38F 109.5
H38D C38 H38F 109.5
H38E C38 H38F 109.5
C15' C14' C13' 122.1(12)
C15' C14' H14' 118.9
C13' C14' H14' 118.9
C4' C5' C6' 119.1(10)
C4' C5' H5' 120.4
C6' C5' H5' 120.4
C33 C34 C35 119.5(11)
C33 C34 C38 124.4(13)
C35 C34 C38 116.0(12)
C32 C37 H37A 109.5
C32 C37 H37B 109.5
H37A C37 H37B 109.5
C32 C37 H37C 109.5
H37A C37 H37C 109.5
H37B C37 H37C 109.5
C32' C37' H37D 109.5
C32' C37' H37E 109.5
H37D C37' H37E 109.5
C32' C37' H37F 109.5
H37D C37' H37F 109.5
H37E C37' H37F 109.5
C12' C13' C14' 118.0(12)
C12' C13' H13' 121.0
C14' C13' H13' 121.0

loop_
_geom_bond_atom_site_label_1
_geom_bond_atom_site_label_2
_geom_bond_distance
Br1' Ni1' 2.2837(14)
Ni1' C31' 1.907(8)
Ni1' N1' 1.926(6)
Ni1' N2' 1.991(6)
Br2 Ni2 2.2876(15)
Ni2 C31 1.907(8)
Ni2 N1 1.923(7)
Ni2 N2 1.987(7)
N1' C6' 1.326(10)
N1' C2' 1.389(9)
N2 C1 1.258(9)
N2 C11 1.419(11)
N1 C6 1.319(9)
N1 C2 1.388(9)
N2' C1' 1.275(8)
N2' C11' 1.430(10)
F1' C17' 1.325(12)
F2' C17' 1.331(11)
C11' C16' 1.373(11)
C11' C12' 1.382(11)
F2 C17 1.349(14)
C36 C31 1.348(11)
C36 C35 1.402(11)
C36 C39 1.533(10)
F3 C17 1.342(13)
C34' C33' 1.345(11)
C34' C35' 1.370(11)
C34' C38' 1.497(11)
C31' C36' 1.373(10)
C31' C32' 1.416(11)
F3' C17' 1.309(10)
C11 C16 1.363(12)
C11 C12 1.378(12)
C31 C32 1.402(10)
F1 C17 1.300(12)
C33' C32' 1.419(11)
C33' H33' 0.9300
C35' C36' 1.428(11)
C35' H35' 0.9300
C1 C2 1.447(10)
C1 H1 0.9300
C1' C2' 1.413(10)
C1' H1' 0.9300
C33 C34 1.340(12)
C33 C32 1.421(12)
C33 H33 0.9300
C2 C3 1.363(9)
C12' C13' 1.372(13)
C12' C17' 1.493(13)
C16 C15 1.390(13)
C16 H16 0.9300
C4 C3 1.378(10)
C4 C5 1.382(11)
C4 H4 0.9300
C36' C39' 1.510(10)
C38' H38A 0.9600
C38' H38B 0.9600
C38' H38C 0.9600
C39' H39A 0.9600
C39' H39B 0.9600
C39' H39C 0.9600
C3' C2' 1.367(10)
C3' C4' 1.373(11)
C3' H3' 0.9300
C12 C13 1.386(14)
C12 C17 1.491(15)
C15 C14 1.399(15)
C15 H15 0.9300
C4' C5' 1.367(11)
C4' H4' 0.9300
C16' C15' 1.358(12)
C16' H16' 0.9300
C39 H39D 0.9600
C39 H39E 0.9600
C39 H39F 0.9600
C6 C5 1.393(10)
C6 H6 0.9300
C32 C37 1.520(11)
C6' C5' 1.397(11)
C6' H6' 0.9300
C5 H5 0.9300
C35 C34 1.377(12)
C35 H35 0.9300
C3 H3 0.9300
C14 C13 1.328(15)
C14 H14 0.9300
C32' C37' 1.513(11)
C15' C14' 1.369(14)
C15' H15' 0.9300
C13 H13 0.9300
C38 C34 1.511(12)
C38 H38D 0.9600
C38 H38E 0.9600
C38 H38F 0.9600
C14' C13' 1.407(14)
C14' H14' 0.9300
C5' H5' 0.9300
C37 H37A 0.9600
C37 H37B 0.9600
C37 H37C 0.9600
C37' H37D 0.9600
C37' H37E 0.9600
C37' H37F 0.9600
C13' H13' 0.9300

loop_
_geom_torsion_atom_site_label_1
_geom_torsion_atom_site_label_2
_geom_torsion_atom_site_label_3
_geom_torsion_atom_site_label_4
_geom_torsion
C1' N2' C11' C16' 98.0(10)
Ni1' N2' C11' C16' -79.4(10)
C1' N2' C11' C12' -83.4(10)
Ni1' N2' C11' C12' 99.1(9)
C1 N2 C11 C16 102.7(11)
Ni2 N2 C11 C16 -76.6(10)
C1 N2 C11 C12 -82.3(11)
Ni2 N2 C11 C12 98.4(11)
C35 C36 C31 C32 -1.9(14)
C39 C36 C31 C32 178.8(8)
C35 C36 C31 Ni2 177.8(6)
C39 C36 C31 Ni2 -1.5(12)
C35' C34' C33' C32' -1.8(15)
C38' C34' C33' C32' -179.5(8)
C33' C34' C35' C36' 2.9(13)
C38' C34' C35' C36' -179.3(7)
C11 N2 C1 C2 179.5(9)
Ni2 N2 C1 C2 -1.1(10)
C11' N2' C1' C2' 177.3(8)
Ni1' N2' C1' C2' -4.9(10)
C6 N1 C2 C3 -2.0(12)
Ni2 N1 C2 C3 177.9(6)
C6 N1 C2 C1 178.0(8)
Ni2 N1 C2 C1 -2.1(9)
N2 C1 C2 C3 -177.8(9)
N2 C1 C2 N1 2.2(12)
C16' C11' C12' C13' 1.3(14)
N2' C11' C12' C13' -177.3(8)
C16' C11' C12' C17' -179.0(9)
N2' C11' C12' C17' 2.4(14)
C12 C11 C16 C15 2.8(14)
N2 C11 C16 C15 177.6(8)
C32' C31' C36' C35' -0.1(12)
Ni1' C31' C36' C35' 178.9(6)
C32' C31' C36' C39' 176.7(8)
Ni1' C31' C36' C39' -4.3(12)
C34' C35' C36' C31' -2.0(13)
C34' C35' C36' C39' -178.9(8)
C16 C11 C12 C13 -1.5(15)
N2 C11 C12 C13 -176.4(9)
C16 C11 C12 C17 178.3(10)
N2 C11 C12 C17 3.4(15)
C11 C16 C15 C14 -3.0(16)
C2' C3' C4' C5' -0.2(15)
C4' C3' C2' N1' -0.1(13)
C4' C3' C2' C1' 179.9(9)
C6' N1' C2' C3' 0.4(12)
Ni1' N1' C2' C3' -179.9(6)
C6' N1' C2' C1' -179.5(7)
Ni1' N1' C2' C1' 0.1(9)
N2' C1' C2' C3' -176.7(8)
N2' C1' C2' N1' 3.3(11)
C12' C11' C16' C15' 0.3(14)
N2' C11' C16' C15' 178.9(9)
C2 N1 C6 C5 2.7(14)
Ni2 N1 C6 C5 -177.1(7)
C36 C31 C32 C33 1.2(13)
Ni2 C31 C32 C33 -178.5(6)
C36 C31 C32 C37 -178.7(8)
Ni2 C31 C32 C37 1.5(11)
C34 C33 C32 C31 -1.2(14)
C34 C33 C32 C37 178.8(10)
C13' C12' C17' F3' 2.4(15)
C11' C12' C17' F3' -177.3(9)
C13' C12' C17' F1' 124.4(11)
C11' C12' C17' F1' -55.3(14)
C13' C12' C17' F2' -115.8(11)
C11' C12' C17' F2' 64.5(14)
C2' N1' C6' C5' -0.6(13)
Ni1' N1' C6' C5' 179.7(6)
C3 C4 C5 C6 0.1(15)
N1 C6 C5 C4 -1.8(16)
C31 C36 C35 C34 2.4(14)
C39 C36 C35 C34 -178.3(9)
N1 C2 C3 C4 0.3(13)
C1 C2 C3 C4 -179.7(9)
C5 C4 C3 C2 0.6(15)
C16 C15 C14 C13 2(2)
C11 C12 C17 F1 -176.6(11)
C13 C12 C17 F1 3.3(17)
C11 C12 C17 F3 -55.5(16)
C13 C12 C17 F3 124.4(12)
C11 C12 C17 F2 60.3(16)
C13 C12 C17 F2 -119.8(13)
C36' C31' C32' C33' 1.2(12)
Ni1' C31' C32' C33' -177.8(6)
C36' C31' C32' C37' 179.8(8)
Ni1' C31' C32' C37' 0.7(11)
C34' C33' C32' C31' -0.3(14)
C34' C33' C32' C37' -178.8(9)
C11' C16' C15' C14' -2.2(16)
C15 C14 C13 C12 -1(2)
C11 C12 C13 C14 0.5(18)
C17 C12 C13 C14 -179.4(13)
C16' C15' C14' C13' 2.6(19)
C3' C4' C5' C6' 0.0(16)
N1' C6' C5' C4' 0.4(15)
C32 C33 C34 C35 1.8(16)
C32 C33 C34 C38 178.5(8)
C36 C35 C34 C33 -2.2(15)
C36 C35 C34 C38 -179.3(8)
C11' C12' C13' C14' -0.9(16)
C17' C12' C13' C14' 179.4(10)
C15' C14' C13' C12' -1.0(19)
